data_4338766
loop_
_publ_author_name
'Surgenor, Brian A.'
'Chalmers, Brian A.'
'Athukorala Arachchige, Kasun S.'
'Slawin, Alexandra M. Z.'
'Woollins, J. Derek'
'B\"uhl, Michael'
'Kilian, Petr'

_publ_section_title
;
 Reactivity profile of a peri-substitution-stabilized
 phosphanylidene-phosphorane: synthetic, structural, and computational
 studies.
;
_journal_issue 13
_journal_name_full 'Inorganic chemistry'
_journal_page_first 6856
_journal_page_last 6866
_journal_paper_doi 10.1021/ic500697m
_journal_volume 53
_journal_year 2014
_chemical_formula_moiety 'C18 H22 P2 S3'
_chemical_formula_sum 'C18 H22 P2 S3'
_chemical_formula_weight 396.50
_space_group_IT_number 2
_symmetry_cell_setting triclinic
_symmetry_Int_Tables_number 2
_symmetry_space_group_name_Hall '-P 1'
_symmetry_space_group_name_H-M 'P -1'
_atom_sites_solution_hydrogens geom
_atom_sites_solution_primary direct
_atom_sites_solution_secondary difmap
_audit_creation_date 2013-08-12
_audit_creation_method 'by CrystalStructure 4.0'
_cell_angle_alpha 90.762(10)
_cell_angle_beta 91.000(7)
_cell_angle_gamma 92.000(8)
_cell_formula_units_Z 4
_cell_length_a 7.9678(13)
_cell_length_b 14.172(3)
_cell_length_c 16.796(3)
_cell_measurement_reflns_used 2625
_cell_measurement_temperature 125
_cell_measurement_theta_max 32.03
_cell_measurement_theta_min 2.43
_cell_volume 1895.0(6)
_computing_cell_refinement 'CrystalClear-SM Expert 2.0 r5'
_computing_data_collection 'CrystalClear-SM Expert 2.0 r5 (Rigaku, 2010)'
_computing_data_reduction 'CrystalClear-SM Expert 2.0 r5'
_computing_molecular_graphics 'CrystalStructure 4.0'
_computing_publication_material 'CrystalStructure 4.0 (Rigaku, 2010)'
_computing_structure_refinement 'SHELXL97 (Sheldrick, 2008)'
_computing_structure_solution 'SHELXS97 (Sheldrick, 2008)'
_diffrn_ambient_temperature 125
_diffrn_detector_area_resol_mean 13.653
_diffrn_measured_fraction_theta_full 0.996
_diffrn_measured_fraction_theta_max 0.996
_diffrn_measurement_device_type 'Rigaku SCX mini'
_diffrn_measurement_method \w
_diffrn_radiation_type 'Mo K\a'
_diffrn_radiation_wavelength 0.71075
_diffrn_reflns_av_R_equivalents 0.1557
_diffrn_reflns_limit_h_max 9
_diffrn_reflns_limit_h_min -9
_diffrn_reflns_limit_k_max 16
_diffrn_reflns_limit_k_min -16
_diffrn_reflns_limit_l_max 19
_diffrn_reflns_limit_l_min -19
_diffrn_reflns_number 16489
_diffrn_reflns_theta_full 25.00
_diffrn_reflns_theta_max 25.00
_diffrn_standards_number 0
_exptl_absorpt_coefficient_mu 0.556
_exptl_absorpt_correction_T_max 0.983
_exptl_absorpt_correction_T_min 0.707
_exptl_absorpt_correction_type multi-scan
_exptl_absorpt_process_details 'REQAB (Rigaku, 1998)'
_exptl_crystal_colour colorless
_exptl_crystal_density_diffrn 1.390
_exptl_crystal_density_method 'not measured'
_exptl_crystal_description prism
_exptl_crystal_F_000 832.00
_exptl_crystal_size_max 0.170
_exptl_crystal_size_mid 0.090
_exptl_crystal_size_min 0.030
_refine_diff_density_max 0.510
_refine_diff_density_min -0.520
_refine_ls_extinction_method none
_refine_ls_goodness_of_fit_ref 0.921
_refine_ls_hydrogen_treatment constr
_refine_ls_number_parameters 415
_refine_ls_number_reflns 6640
_refine_ls_number_restraints 0
_refine_ls_R_factor_gt 0.0705
_refine_ls_shift/su_max 0.000
_refine_ls_structure_factor_coef Fsqd
_refine_ls_weighting_details 'w = 1/[\s^2^(Fo^2^)+(0.0343P)^2^+0.0000P] where P=(Fo^2^+2Fc^2^)/3'
_refine_ls_weighting_scheme calc
_refine_ls_wR_factor_ref 0.1672
_reflns_number_gt 3038
_reflns_number_total 6643
_reflns_threshold_expression F^2^>2.0\s(F^2^)
_cod_data_source_file ic500697m_si_001.cif
_cod_data_source_block 8
_cod_depositor_comments 'Adding full bibliography for 4338761--4338770.cif.'
_cod_original_cell_volume 1894.9(6)
_cod_database_code 4338766

loop_
_symmetry_equiv_pos_site_id
_symmetry_equiv_pos_as_xyz
1 +X,+Y,+Z
2 -X,-Y,-Z

loop_
_atom_site_label
_atom_site_type_symbol
_atom_site_fract_x
_atom_site_fract_y
_atom_site_fract_z
_atom_site_U_iso_or_equiv
_atom_site_adp_type
_atom_site_occupancy
_atom_site_symmetry_multiplicity
_atom_site_calc_flag
_atom_site_refinement_flags
S1 S -0.0386(3) 0.70293(14) -0.16849(11) 0.0350(6) Uani 1.0 2 d .
S2 S 0.3554(3) 0.66620(14) -0.09628(12) 0.0352(6) Uani 1.0 2 d .
S3 S 0.0056(3) 0.65501(13) 0.01799(11) 0.0266(5) Uani 1.0 2 d .
S6 S 0.5047(3) 0.34493(13) 0.48191(11) 0.0260(5) Uani 1.0 2 d .
S19 S 0.8551(3) 0.33394(14) 0.59624(12) 0.0357(6) Uani 1.0 2 d .
S20 S 0.4617(3) 0.29699(14) 0.66869(12) 0.0371(6) Uani 1.0 2 d .
P1 P 0.1293(3) 0.71814(13) -0.08356(11) 0.0242(5) Uani 1.0 2 d .
P9 P 0.1733(3) 0.68717(13) 0.10705(11) 0.0221(5) Uani 1.0 2 d .
P19 P 0.6296(3) 0.28205(13) 0.58375(11) 0.0247(5) Uani 1.0 2 d .
P27 P 0.6742(3) 0.31267(13) 0.39332(11) 0.0228(5) Uani 1.0 2 d .
C1 C 0.1483(8) 0.8378(5) -0.0484(4) 0.0213(17) Uani 1.0 2 d .
C2 C 0.1232(9) 0.9094(6) -0.1034(5) 0.033(2) Uani 1.0 2 d .
C3 C 0.1646(9) 1.0055(6) -0.0901(5) 0.0309(19) Uani 1.0 2 d .
C4 C 0.2379(10) 1.0304(5) -0.0195(5) 0.0299(19) Uani 1.0 2 d .
C5 C 0.2630(8) 0.9592(5) 0.0382(4) 0.0223(17) Uani 1.0 2 d .
C6 C 0.3420(10) 0.9984(5) 0.1064(5) 0.0296(19) Uani 1.0 2 d .
C7 C 0.3760(10) 0.9400(6) 0.1679(5) 0.040(3) Uani 1.0 2 d .
C8 C 0.3301(8) 0.8439(5) 0.1616(5) 0.0260(18) Uani 1.0 2 d .
C9 C 0.2530(9) 0.8059(5) 0.0948(4) 0.0217(16) Uani 1.0 2 d .
C10 C 0.2211(8) 0.8634(5) 0.0273(4) 0.0221(17) Uani 1.0 2 d .
C11 C 0.3097(10) 1.1231(5) 0.0094(5) 0.037(2) Uani 1.0 2 d .
C12 C 0.3741(11) 1.1031(6) 0.0954(5) 0.042(3) Uani 1.0 2 d .
C13 C 0.3452(8) 0.6015(5) 0.1207(5) 0.0259(18) Uani 1.0 2 d .
C14 C 0.3040(9) 0.5074(5) 0.0773(5) 0.036(2) Uani 1.0 2 d .
C15 C 0.5207(8) 0.6358(6) 0.1037(5) 0.041(3) Uani 1.0 2 d .
C16 C 0.0474(9) 0.6846(5) 0.1986(4) 0.0248(18) Uani 1.0 2 d .
C17 C -0.0282(9) 0.5864(5) 0.2088(5) 0.035(2) Uani 1.0 2 d .
C18 C -0.0796(10) 0.7631(6) 0.2014(5) 0.043(3) Uani 1.0 2 d .
C19 C 0.6527(8) 0.1611(5) 0.5483(4) 0.0213(17) Uani 1.0 2 d .
C20 C 0.6197(10) 0.0912(5) 0.6033(5) 0.0304(19) Uani 1.0 2 d .
C21 C 0.6663(10) -0.0030(6) 0.5904(5) 0.037(2) Uani 1.0 2 d .
C22 C 0.7393(9) -0.0307(5) 0.5208(5) 0.0289(19) Uani 1.0 2 d .
C23 C 0.7665(9) 0.0400(5) 0.4623(4) 0.0233(17) Uani 1.0 2 d .
C24 C 0.8446(8) 0.0022(6) 0.3928(5) 0.0256(18) Uani 1.0 2 d .
C25 C 0.8786(11) 0.0608(5) 0.3313(5) 0.039(2) Uani 1.0 2 d .
C26 C 0.8267(9) 0.1550(5) 0.3384(5) 0.0295(18) Uani 1.0 2 d .
C27 C 0.7540(9) 0.1931(5) 0.4047(4) 0.0237(17) Uani 1.0 2 d .
C28 C 0.7169(9) 0.1359(5) 0.4722(4) 0.0233(17) Uani 1.0 2 d .
C29 C 0.8098(10) -0.1232(5) 0.4894(5) 0.035(2) Uani 1.0 2 d .
C30 C 0.8721(10) -0.1025(5) 0.4043(5) 0.033(2) Uani 1.0 2 d .
C31 C 0.5493(9) 0.3148(5) 0.3021(4) 0.0251(17) Uani 1.0 2 d .
C32 C 0.4706(9) 0.4138(6) 0.2902(5) 0.038(2) Uani 1.0 2 d .
C33 C 0.4181(10) 0.2363(6) 0.2987(5) 0.043(3) Uani 1.0 2 d .
C34 C 0.8429(10) 0.3998(6) 0.3788(5) 0.036(2) Uani 1.0 2 d .
C35 C 0.8000(9) 0.4933(5) 0.4231(5) 0.038(2) Uani 1.0 2 d .
C36 C 1.0176(9) 0.3640(6) 0.3968(5) 0.042(3) Uani 1.0 2 d .
H2 H 0.0742 0.8917 -0.1536 0.0391 Uiso 1.0 2 calc R
H3 H 0.1420 1.0512 -0.1293 0.0370 Uiso 1.0 2 calc R
H7 H 0.4308 0.9643 0.2149 0.0478 Uiso 1.0 2 calc R
H8 H 0.3533 0.8039 0.2051 0.0313 Uiso 1.0 2 calc R
H11A H 0.2228 1.1714 0.0100 0.0449 Uiso 1.0 2 calc R
H11B H 0.4030 1.1452 -0.0245 0.0449 Uiso 1.0 2 calc R
H12A H 0.4954 1.1198 0.1012 0.0502 Uiso 1.0 2 calc R
H12B H 0.3120 1.1399 0.1351 0.0502 Uiso 1.0 2 calc R
H13 H 0.3459 0.5863 0.1786 0.0311 Uiso 1.0 2 calc R
H14A H 0.3824 0.4600 0.0953 0.0435 Uiso 1.0 2 calc R
H14B H 0.3145 0.5158 0.0198 0.0435 Uiso 1.0 2 calc R
H14C H 0.1889 0.4862 0.0892 0.0435 Uiso 1.0 2 calc R
H15A H 0.5323 0.6449 0.0463 0.0486 Uiso 1.0 2 calc R
H15B H 0.6002 0.5891 0.1218 0.0486 Uiso 1.0 2 calc R
H15C H 0.5445 0.6959 0.1319 0.0486 Uiso 1.0 2 calc R
H16 H 0.1278 0.6965 0.2443 0.0297 Uiso 1.0 2 calc R
H17A H -0.1114 0.5727 0.1662 0.0422 Uiso 1.0 2 calc R
H17B H -0.0828 0.5825 0.2605 0.0422 Uiso 1.0 2 calc R
H17C H 0.0606 0.5404 0.2062 0.0422 Uiso 1.0 2 calc R
H18A H -0.1351 0.7625 0.2531 0.0514 Uiso 1.0 2 calc R
H18B H -0.1638 0.7527 0.1587 0.0514 Uiso 1.0 2 calc R
H18C H -0.0211 0.8244 0.1944 0.0514 Uiso 1.0 2 calc R
H20 H 0.5643 0.1071 0.6510 0.0365 Uiso 1.0 2 calc R
H21 H 0.6467 -0.0482 0.6307 0.0439 Uiso 1.0 2 calc R
H25 H 0.9350 0.0394 0.2854 0.0462 Uiso 1.0 2 calc R
H26 H 0.8432 0.1950 0.2941 0.0354 Uiso 1.0 2 calc R
H29A H 0.7215 -0.1741 0.4879 0.0423 Uiso 1.0 2 calc R
H29B H 0.9038 -0.1430 0.5239 0.0423 Uiso 1.0 2 calc R
H30A H 0.9925 -0.1164 0.3997 0.0395 Uiso 1.0 2 calc R
H30B H 0.8067 -0.1410 0.3642 0.0395 Uiso 1.0 2 calc R
H31 H 0.6269 0.3045 0.2569 0.0302 Uiso 1.0 2 calc R
H32A H 0.3896 0.4250 0.3323 0.0460 Uiso 1.0 2 calc R
H32B H 0.4134 0.4150 0.2382 0.0460 Uiso 1.0 2 calc R
H32C H 0.5598 0.4632 0.2929 0.0460 Uiso 1.0 2 calc R
H33A H 0.3604 0.2359 0.2467 0.0516 Uiso 1.0 2 calc R
H33B H 0.3366 0.2459 0.3408 0.0516 Uiso 1.0 2 calc R
H33C H 0.4717 0.1758 0.3063 0.0516 Uiso 1.0 2 calc R
H34 H 0.8407 0.4144 0.3207 0.0437 Uiso 1.0 2 calc R
H35A H 0.8802 0.5437 0.4083 0.0460 Uiso 1.0 2 calc R
H35B H 0.8067 0.4839 0.4807 0.0460 Uiso 1.0 2 calc R
H35C H 0.6860 0.5109 0.4080 0.0460 Uiso 1.0 2 calc R
H36A H 1.0291 0.3519 0.4540 0.0506 Uiso 1.0 2 calc R
H36B H 1.1025 0.4118 0.3815 0.0506 Uiso 1.0 2 calc R
H36C H 1.0336 0.3055 0.3667 0.0506 Uiso 1.0 2 calc R

loop_
_atom_site_aniso_label
_atom_site_aniso_U_11
_atom_site_aniso_U_22
_atom_site_aniso_U_33
_atom_site_aniso_U_12
_atom_site_aniso_U_13
_atom_site_aniso_U_23
S1 0.0422(13) 0.0353(12) 0.0267(12) -0.0088(10) -0.0104(10) 0.0054(10)
S2 0.0380(13) 0.0367(13) 0.0319(13) 0.0109(10) 0.0056(10) 0.0040(10)
S3 0.0293(11) 0.0270(11) 0.0229(11) -0.0073(9) -0.0055(8) 0.0046(9)
S6 0.0319(11) 0.0248(11) 0.0216(11) 0.0026(9) 0.0000(8) 0.0039(8)
S19 0.0347(12) 0.0387(13) 0.0326(13) -0.0113(10) -0.0068(10) 0.0036(10)
S20 0.0490(14) 0.0373(13) 0.0256(12) 0.0047(11) 0.0101(10) 0.0034(10)
P1 0.0297(11) 0.0243(11) 0.0184(11) -0.0008(9) -0.0028(9) 0.0019(9)
P9 0.0241(11) 0.0207(11) 0.0214(11) -0.0018(9) -0.0018(9) 0.0031(9)
P19 0.0331(12) 0.0216(11) 0.0192(11) -0.0023(9) -0.0024(9) 0.0028(9)
P27 0.0279(11) 0.0209(11) 0.0194(11) -0.0010(9) -0.0008(9) 0.0049(9)
C1 0.026(4) 0.023(4) 0.015(4) -0.001(4) -0.000(3) 0.003(4)
C2 0.027(5) 0.037(5) 0.033(5) -0.002(4) -0.004(4) 0.013(4)
C3 0.029(5) 0.027(5) 0.038(6) 0.002(4) 0.010(4) 0.018(4)
C4 0.042(5) 0.019(5) 0.029(5) 0.006(4) 0.000(4) 0.002(4)
C5 0.016(4) 0.022(4) 0.029(5) -0.004(4) 0.006(4) 0.004(4)
C6 0.048(5) 0.017(4) 0.023(5) -0.001(4) -0.005(4) -0.006(4)
C7 0.052(6) 0.039(5) 0.027(5) -0.013(5) -0.012(4) 0.001(4)
C8 0.024(4) 0.029(5) 0.025(5) -0.005(4) 0.001(4) 0.001(4)
C9 0.027(4) 0.019(4) 0.019(4) -0.003(4) -0.002(4) 0.001(3)
C10 0.017(4) 0.022(4) 0.028(5) 0.004(4) 0.001(3) 0.004(4)
C11 0.042(5) 0.022(5) 0.049(6) 0.005(4) -0.002(4) 0.004(4)
C12 0.053(6) 0.025(5) 0.047(6) -0.013(4) -0.001(5) 0.006(4)
C13 0.017(4) 0.030(5) 0.031(5) -0.003(4) 0.004(4) -0.001(4)
C14 0.037(5) 0.033(5) 0.039(6) 0.001(4) -0.004(4) 0.011(4)
C15 0.010(4) 0.052(6) 0.060(6) 0.000(4) 0.003(4) 0.001(5)
C16 0.040(5) 0.021(4) 0.012(4) -0.007(4) -0.006(4) 0.006(3)
C17 0.034(5) 0.042(5) 0.029(5) -0.018(4) 0.006(4) 0.006(4)
C18 0.049(6) 0.041(6) 0.039(6) 0.002(5) 0.017(5) -0.001(5)
C19 0.014(4) 0.027(5) 0.023(5) 0.000(4) -0.001(3) 0.002(4)
C20 0.046(5) 0.021(5) 0.024(5) 0.003(4) 0.003(4) 0.006(4)
C21 0.051(6) 0.026(5) 0.033(6) 0.000(4) -0.000(5) 0.018(4)
C22 0.017(4) 0.026(5) 0.043(6) -0.010(4) -0.002(4) 0.010(4)
C23 0.028(5) 0.017(4) 0.024(5) 0.000(4) -0.010(4) 0.002(4)
C24 0.011(4) 0.032(5) 0.034(5) -0.003(4) 0.001(4) -0.007(4)
C25 0.069(6) 0.021(5) 0.027(5) 0.009(5) 0.000(5) 0.004(4)
C26 0.044(5) 0.028(5) 0.017(5) 0.007(4) 0.006(4) 0.005(4)
C27 0.025(4) 0.025(4) 0.020(4) -0.004(4) -0.008(4) 0.002(4)
C28 0.031(5) 0.016(4) 0.022(5) -0.010(4) -0.008(4) 0.006(4)
C29 0.045(5) 0.014(4) 0.046(6) -0.008(4) -0.016(4) 0.010(4)
C30 0.034(5) 0.027(5) 0.038(6) 0.001(4) 0.002(4) 0.001(4)
C31 0.025(4) 0.030(5) 0.022(5) 0.008(4) 0.003(4) 0.004(4)
C32 0.033(5) 0.043(5) 0.040(6) 0.006(4) 0.003(4) 0.013(5)
C33 0.054(6) 0.036(5) 0.037(6) -0.013(5) -0.014(5) 0.002(4)
C34 0.044(6) 0.035(5) 0.030(5) -0.001(4) -0.012(4) 0.011(4)
C35 0.034(5) 0.032(5) 0.048(6) -0.011(4) 0.008(4) -0.003(4)
C36 0.032(5) 0.053(6) 0.041(6) -0.008(5) 0.004(4) 0.004(5)

loop_
_atom_type_symbol
_atom_type_description
_atom_type_scat_dispersion_real
_atom_type_scat_dispersion_imag
_atom_type_scat_source
C C 0.0033 0.0016
;
International Tables for Crystallography
(1992, Vol. C, Tables 4.2.6.8 and 6.1.1.4)
;
H H 0.0000 0.0000
;
International Tables for Crystallography
(1992, Vol. C, Table 6.1.1.4)
;
P P 0.1023 0.0942
;
International Tables for Crystallography
(1992, Vol. C, Tables 4.2.6.8 and 6.1.1.4)
;
S S 0.1246 0.1234
;
International Tables for Crystallography
(1992, Vol. C, Tables 4.2.6.8 and 6.1.1.4)
;

loop_
_geom_angle_atom_site_label_1
_geom_angle_atom_site_label_2
_geom_angle_atom_site_label_3
_geom_angle
_geom_angle_publ_flag
P1 S3 P9 101.51(11) yes
P19 S6 P27 99.60(11) yes
S1 P1 S2 120.26(13) yes
S1 P1 S3 103.25(11) yes
S1 P1 C1 111.6(3) yes
S2 P1 S3 110.28(12) yes
S2 P1 C1 110.0(3) yes
S3 P1 C1 99.2(3) yes
S3 P9 C9 108.9(3) yes
S3 P9 C13 115.5(3) yes
S3 P9 C16 104.6(3) yes
C9 P9 C13 112.4(3) yes
C9 P9 C16 107.7(3) yes
C13 P9 C16 107.2(4) yes
S6 P19 S19 110.22(12) yes
S6 P19 S20 101.97(12) yes
S6 P19 C19 101.5(3) yes
S19 P19 S20 121.22(13) yes
S19 P19 C19 105.3(3) yes
S20 P19 C19 114.9(3) yes
S6 P27 C27 111.7(3) yes
S6 P27 C31 103.9(3) yes
S6 P27 C34 115.7(3) yes
C27 P27 C31 108.4(4) yes
C27 P27 C34 111.8(4) yes
C31 P27 C34 104.6(4) yes
P1 C1 C2 117.9(6) yes
P1 C1 C10 122.7(5) yes
C2 C1 C10 118.1(7) yes
C1 C2 C3 125.1(7) yes
C2 C3 C4 117.5(7) yes
C3 C4 C5 118.7(7) yes
C3 C4 C11 130.4(7) yes
C5 C4 C11 110.8(7) yes
C4 C5 C6 110.2(6) yes
C4 C5 C10 125.2(7) yes
C6 C5 C10 124.6(7) yes
C5 C6 C7 118.1(7) yes
C5 C6 C12 109.8(7) yes
C7 C6 C12 132.2(7) yes
C6 C7 C8 119.8(7) yes
C7 C8 C9 121.9(7) yes
P9 C9 C8 113.7(6) yes
P9 C9 C10 125.3(5) yes
C8 C9 C10 120.5(6) yes
C1 C10 C5 115.4(7) yes
C1 C10 C9 129.5(7) yes
C5 C10 C9 115.0(6) yes
C4 C11 C12 104.1(6) yes
C6 C12 C11 105.1(6) yes
P9 C13 C14 111.7(5) yes
P9 C13 C15 117.3(6) yes
C14 C13 C15 110.8(6) yes
P9 C16 C17 109.1(5) yes
P9 C16 C18 112.7(5) yes
C17 C16 C18 114.4(6) yes
P19 C19 C20 115.7(6) yes
P19 C19 C28 124.6(5) yes
C20 C19 C28 119.4(7) yes
C19 C20 C21 121.8(7) yes
C20 C21 C22 121.5(7) yes
C21 C22 C23 117.0(7) yes
C21 C22 C29 134.9(7) yes
C23 C22 C29 108.1(7) yes
C22 C23 C24 111.5(6) yes
C22 C23 C28 123.2(7) yes
C24 C23 C28 125.3(7) yes
C23 C24 C25 118.7(7) yes
C23 C24 C30 109.3(6) yes
C25 C24 C30 132.0(7) yes
C24 C25 C26 117.3(7) yes
C25 C26 C27 124.9(7) yes
P27 C27 C26 115.7(6) yes
P27 C27 C28 122.6(6) yes
C26 C27 C28 120.7(7) yes
C19 C28 C23 116.5(6) yes
C19 C28 C27 130.3(7) yes
C23 C28 C27 113.0(6) yes
C22 C29 C30 106.2(6) yes
C24 C30 C29 104.8(6) yes
P27 C31 C32 111.2(5) yes
P27 C31 C33 111.7(5) yes
C32 C31 C33 111.8(6) yes
P27 C34 C35 108.9(5) yes
P27 C34 C36 114.1(6) yes
C35 C34 C36 115.1(7) yes
C1 C2 H2 117.457 no
C3 C2 H2 117.453 no
C2 C3 H3 121.242 no
C4 C3 H3 121.246 no
C6 C7 H7 120.124 no
C8 C7 H7 120.120 no
C7 C8 H8 119.052 no
C9 C8 H8 119.037 no
C4 C11 H11A 110.939 no
C4 C11 H11B 110.936 no
C12 C11 H11A 110.946 no
C12 C11 H11B 110.940 no
H11A C11 H11B 108.946 no
C6 C12 H12A 110.735 no
C6 C12 H12B 110.732 no
C11 C12 H12A 110.724 no
C11 C12 H12B 110.719 no
H12A C12 H12B 108.822 no
P9 C13 H13 105.299 no
C14 C13 H13 105.303 no
C15 C13 H13 105.303 no
C13 C14 H14A 109.470 no
C13 C14 H14B 109.478 no
C13 C14 H14C 109.470 no
H14A C14 H14B 109.465 no
H14A C14 H14C 109.469 no
H14B C14 H14C 109.475 no
C13 C15 H15A 109.470 no
C13 C15 H15B 109.466 no
C13 C15 H15C 109.480 no
H15A C15 H15B 109.470 no
H15A C15 H15C 109.469 no
H15B C15 H15C 109.472 no
P9 C16 H16 106.718 no
C17 C16 H16 106.729 no
C18 C16 H16 106.711 no
C16 C17 H17A 109.470 no
C16 C17 H17B 109.467 no
C16 C17 H17C 109.470 no
H17A C17 H17B 109.474 no
H17A C17 H17C 109.476 no
H17B C17 H17C 109.471 no
C16 C18 H18A 109.471 no
C16 C18 H18B 109.469 no
C16 C18 H18C 109.471 no
H18A C18 H18B 109.468 no
H18A C18 H18C 109.476 no
H18B C18 H18C 109.472 no
C19 C20 H20 119.096 no
C21 C20 H20 119.092 no
C20 C21 H21 119.251 no
C22 C21 H21 119.237 no
C24 C25 H25 121.355 no
C26 C25 H25 121.362 no
C25 C26 H26 117.543 no
C27 C26 H26 117.550 no
C22 C29 H29A 110.496 no
C22 C29 H29B 110.502 no
C30 C29 H29A 110.492 no
C30 C29 H29B 110.485 no
H29A C29 H29B 108.670 no
C24 C30 H30A 110.789 no
C24 C30 H30B 110.791 no
C29 C30 H30A 110.787 no
C29 C30 H30B 110.783 no
H30A C30 H30B 108.857 no
P27 C31 H31 107.274 no
C32 C31 H31 107.270 no
C33 C31 H31 107.270 no
C31 C32 H32A 109.474 no
C31 C32 H32B 109.469 no
C31 C32 H32C 109.470 no
H32A C32 H32B 109.470 no
H32A C32 H32C 109.477 no
H32B C32 H32C 109.467 no
C31 C33 H33A 109.466 no
C31 C33 H33B 109.470 no
C31 C33 H33C 109.470 no
H33A C33 H33B 109.467 no
H33A C33 H33C 109.471 no
H33B C33 H33C 109.484 no
P27 C34 H34 106.008 no
C35 C34 H34 106.015 no
C36 C34 H34 106.010 no
C34 C35 H35A 109.472 no
C34 C35 H35B 109.472 no
C34 C35 H35C 109.473 no
H35A C35 H35B 109.472 no
H35A C35 H35C 109.468 no
H35B C35 H35C 109.470 no
C34 C36 H36A 109.466 no
C34 C36 H36B 109.469 no
C34 C36 H36C 109.480 no
H36A C36 H36B 109.459 no
H36A C36 H36C 109.474 no
H36B C36 H36C 109.480 no

loop_
_geom_bond_atom_site_label_1
_geom_bond_atom_site_label_2
_geom_bond_distance
_geom_bond_publ_flag
S1 P1 1.943(3) yes
S2 P1 1.984(3) yes
S3 P1 2.172(3) yes
S3 P9 2.025(3) yes
S6 P19 2.180(3) yes
S6 P27 2.083(3) yes
S19 P19 1.924(3) yes
S20 P19 1.987(3) yes
P1 C1 1.788(7) yes
P9 C9 1.794(7) yes
P9 C13 1.875(7) yes
P9 C16 1.850(7) yes
P19 C19 1.823(7) yes
P27 C27 1.842(8) yes
P27 C31 1.813(7) yes
P27 C34 1.816(8) yes
C1 C2 1.399(11) yes
C1 C10 1.426(10) yes
C2 C3 1.403(11) yes
C3 C4 1.349(11) yes
C4 C5 1.425(10) yes
C4 C11 1.487(10) yes
C5 C6 1.397(10) yes
C5 C10 1.395(10) yes
C6 C7 1.362(11) yes
C6 C12 1.511(11) yes
C7 C8 1.400(11) yes
C8 C9 1.365(10) yes
C9 C10 1.428(10) yes
C11 C12 1.558(12) yes
C13 C14 1.533(10) yes
C13 C15 1.498(10) yes
C16 C17 1.510(10) yes
C16 C18 1.531(11) yes
C19 C20 1.385(10) yes
C19 C28 1.430(10) yes
C20 C21 1.414(11) yes
C21 C22 1.373(11) yes
C22 C23 1.427(11) yes
C22 C29 1.534(11) yes
C23 C24 1.438(10) yes
C23 C28 1.437(10) yes
C24 C25 1.359(11) yes
C24 C30 1.521(11) yes
C25 C26 1.417(11) yes
C26 C27 1.376(10) yes
C27 C28 1.431(10) yes
C29 C30 1.549(11) yes
C31 C32 1.570(11) yes
C31 C33 1.500(10) yes
C34 C35 1.562(11) yes
C34 C36 1.525(11) yes
C2 H2 0.950 no
C3 H3 0.950 no
C7 H7 0.950 no
C8 H8 0.950 no
C11 H11A 0.990 no
C11 H11B 0.990 no
C12 H12A 0.990 no
C12 H12B 0.990 no
C13 H13 1.000 no
C14 H14A 0.980 no
C14 H14B 0.980 no
C14 H14C 0.980 no
C15 H15A 0.980 no
C15 H15B 0.980 no
C15 H15C 0.980 no
C16 H16 1.000 no
C17 H17A 0.980 no
C17 H17B 0.980 no
C17 H17C 0.980 no
C18 H18A 0.980 no
C18 H18B 0.980 no
C18 H18C 0.980 no
C20 H20 0.950 no
C21 H21 0.950 no
C25 H25 0.950 no
C26 H26 0.950 no
C29 H29A 0.990 no
C29 H29B 0.990 no
C30 H30A 0.990 no
C30 H30B 0.990 no
C31 H31 1.000 no
C32 H32A 0.980 no
C32 H32B 0.980 no
C32 H32C 0.980 no
C33 H33A 0.980 no
C33 H33B 0.980 no
C33 H33C 0.980 no
C34 H34 1.000 no
C35 H35A 0.980 no
C35 H35B 0.980 no
C35 H35C 0.980 no
C36 H36A 0.980 no
C36 H36B 0.980 no
C36 H36C 0.980 no

loop_
_geom_contact_atom_site_label_1
_geom_contact_atom_site_label_2
_geom_contact_distance
_geom_contact_publ_flag
_geom_contact_site_symmetry_2
S1 C2 3.320(8) no .
S3 C10 3.364(7) no .
S3 C14 3.368(8) no .
S3 C17 3.373(8) no .
S3 C18 3.510(8) no .
S6 C28 3.466(7) no .
S6 C32 3.386(8) no .
S6 C33 3.470(8) no .
S6 C35 3.275(8) no .
S20 C20 3.393(8) no .
P1 C9 3.347(7) no .
P9 C1 3.401(7) no .
P19 C27 3.421(8) no .
P27 C19 3.398(7) no .
C1 C4 2.831(10) no .
C2 C5 2.683(10) no .
C3 C6 3.571(11) no .
C3 C10 2.878(11) no .
C4 C7 3.585(11) no .
C5 C8 2.714(10) no .
C6 C9 2.797(10) no .
C7 C10 2.830(11) no .
C8 C13 3.501(10) no .
C8 C15 3.498(11) no .
C8 C16 3.207(10) no .
C8 C18 3.500(10) no .
C9 C15 3.278(10) no .
C9 C18 3.268(11) no .
C13 C17 3.347(10) no .
C19 C22 2.862(10) no .
C20 C23 2.759(10) no .
C21 C28 2.837(11) no .
C23 C26 2.699(10) no .
C24 C27 2.830(10) no .
C25 C28 2.920(11) no .
C26 C31 3.275(10) no .
C26 C33 3.546(11) no .
C26 C34 3.522(11) no .
C26 C36 3.407(11) no .
C27 C33 3.269(11) no .
C27 C36 3.157(10) no .
C32 C34 3.309(11) no .
C32 C35 3.557(11) no .
S2 C31 3.565(8) no 2_665
S19 C16 3.535(7) no 2_666
C3 C5 3.582(10) no 2_575
C5 C3 3.582(10) no 2_575
C16 S19 3.535(7) no 2_666
C20 C22 3.582(10) no 2_656
C21 C23 3.564(10) no 2_656
C22 C20 3.582(10) no 2_656
C23 C21 3.564(10) no 2_656
C31 S2 3.565(8) no 2_665
S1 H2 2.7992 no .
S2 H14B 2.9212 no .
S2 H15A 2.7822 no .
S3 H14B 3.2071 no .
S3 H14C 3.0899 no .
S3 H17A 2.9166 no .
S3 H18B 3.0789 no .
S6 H32A 2.9177 no .
S6 H33B 3.0089 no .
S6 H35B 3.0563 no .
S6 H35C 3.0102 no .
S19 H35B 2.9270 no .
S19 H36A 2.7937 no .
S20 H20 2.8534 no .
P1 H2 2.7858 no .
P9 H8 2.6808 no .
P9 H14B 3.0764 no .
P9 H14C 2.8676 no .
P9 H15A 3.1282 no .
P9 H15C 2.9777 no .
P9 H17A 2.9374 no .
P9 H17C 2.8146 no .
P9 H18B 3.0104 no .
P9 H18C 2.9235 no .
P19 H20 2.7750 no .
P27 H26 2.7445 no .
P27 H32A 2.9900 no .
P27 H32C 2.8999 no .
P27 H33B 2.9372 no .
P27 H33C 2.8498 no .
P27 H35B 2.9716 no .
P27 H35C 2.8147 no .
P27 H36A 3.0194 no .
P27 H36C 2.9115 no .
C1 H3 3.3343 no .
C3 H11A 2.8912 no .
C3 H11B 2.8894 no .
C4 H2 3.1986 no .
C4 H12A 3.0879 no .
C4 H12B 3.0456 no .
C5 H3 3.2613 no .
C5 H7 3.2326 no .
C5 H11A 3.0771 no .
C5 H11B 3.0350 no .
C5 H12A 3.0505 no .
C5 H12B 3.0261 no .
C6 H8 3.2387 no .
C6 H11A 3.1221 no .
C6 H11B 3.0798 no .
C7 H12A 2.9321 no .
C7 H12B 2.9533 no .
C7 H18C 3.5503 no .
C8 H15C 2.7960 no .
C8 H16 2.9678 no .
C8 H18C 2.8663 no .
C9 H7 3.2667 no .
C9 H13 3.5304 no .
C9 H15A 3.3452 no .
C9 H15C 2.9057 no .
C9 H16 3.1284 no .
C9 H18B 3.5662 no .
C9 H18C 2.7919 no .
C10 H2 3.2717 no .
C10 H8 3.2793 no .
C10 H18C 3.4731 no .
C11 H3 2.8266 no .
C12 H7 2.8689 no .
C13 H8 3.1820 no .
C13 H16 3.0566 no .
C13 H17C 2.8226 no .
C14 H15A 2.6819 no .
C14 H15B 2.6818 no .
C14 H15C 3.3416 no .
C14 H17C 2.9748 no .
C15 H8 3.2482 no .
C15 H14A 2.6905 no .
C15 H14B 2.6905 no .
C15 H14C 3.3346 no .
C16 H8 2.9166 no .
C16 H13 2.8207 no .
C16 H14C 3.5651 no .
C17 H13 3.0317 no .
C17 H14C 3.0427 no .
C17 H18A 2.7620 no .
C17 H18B 2.7620 no .
C17 H18C 3.3824 no .
C18 H8 3.4762 no .
C18 H17A 2.7573 no .
C18 H17B 2.7574 no .
C18 H17C 3.3863 no .
C19 H21 3.2898 no .
C21 H29A 3.0033 no .
C21 H29B 3.0065 no .
C22 H20 3.2747 no .
C22 H30A 3.1514 no .
C22 H30B 3.1057 no .
C23 H21 3.2528 no .
C23 H25 3.2805 no .
C23 H29A 3.0784 no .
C23 H29B 3.0367 no .
C23 H30A 3.0890 no .
C23 H30B 3.0586 no .
C24 H26 3.2162 no .
C24 H29A 3.1204 no .
C24 H29B 3.0743 no .
C25 H30A 2.9400 no .
C25 H30B 2.9573 no .
C26 H31 3.0220 no .
C26 H33C 2.8953 no .
C26 H36C 2.6809 no .
C27 H25 3.3229 no .
C27 H31 3.1326 no .
C27 H33B 3.5839 no .
C27 H33C 2.7694 no .
C27 H34 3.5090 no .
C27 H36A 3.1775 no .
C27 H36C 2.7818 no .
C28 H20 3.2846 no .
C28 H26 3.2828 no .
C28 H33C 3.4393 no .
C29 H21 2.9314 no .
C30 H25 2.8896 no .
C31 H26 2.9444 no .
C31 H34 2.6860 no .
C31 H35C 3.4142 no .
C32 H33A 2.7270 no .
C32 H33B 2.7270 no .
C32 H33C 3.3878 no .
C32 H34 2.9834 no .
C32 H35C 2.8973 no .
C33 H26 3.4591 no .
C33 H32A 2.7435 no .
C33 H32B 2.7434 no .
C33 H32C 3.3742 no .
C34 H26 3.2146 no .
C34 H31 2.9354 no .
C34 H32C 2.8365 no .
C35 H32C 2.8984 no .
C35 H36A 2.8045 no .
C35 H36B 2.8045 no .
C35 H36C 3.4333 no .
C36 H26 3.1966 no .
C36 H35A 2.8128 no .
C36 H35B 2.8127 no .
C36 H35C 3.4263 no .
H2 H3 2.3337 no .
H3 H11A 2.9247 no .
H3 H11B 2.9692 no .
H7 H8 2.3377 no .
H7 H12A 2.9715 no .
H7 H12B 3.0146 no .
H8 H13 3.1089 no .
H8 H15C 2.5211 no .
H8 H16 2.4193 no .
H8 H18C 3.0096 no .
H11A H12A 2.7617 no .
H11A H12B 2.2622 no .
H11B H12A 2.2623 no .
H11B H12B 2.7910 no .
H13 H14A 2.2872 no .
H13 H14B 2.8401 no .
H13 H14C 2.3640 no .
H13 H15A 2.8134 no .
H13 H15B 2.2540 no .
H13 H15C 2.3320 no .
H13 H16 2.6245 no .
H13 H17C 2.3969 no .
H14A H15A 2.9747 no .
H14A H15B 2.5074 no .
H14A H15C 3.5836 no .
H14A H17C 3.4140 no .
H14B H15A 2.5075 no .
H14B H15B 2.9746 no .
H14B H15C 3.5837 no .
H14C H15A 3.5707 no .
H14C H15B 3.5706 no .
H14C H17A 3.0281 no .
H14C H17C 2.3628 no .
H16 H17A 2.8376 no .
H16 H17B 2.3109 no .
H16 H17C 2.3366 no .
H16 H18A 2.3298 no .
H16 H18B 2.8530 no .
H16 H18C 2.3550 no .
H17A H18A 3.0565 no .
H17A H18B 2.6041 no .
H17B H18A 2.6041 no .
H17B H18B 3.0566 no .
H20 H21 2.3401 no .
H21 H29A 3.0498 no .
H21 H29B 3.0785 no .
H25 H26 2.3515 no .
H25 H30A 2.9861 no .
H25 H30B 3.0464 no .
H26 H31 2.4383 no .
H26 H33C 2.9738 no .
H26 H34 3.1364 no .
H26 H36C 2.4402 no .
H29A H30A 2.7473 no .
H29A H30B 2.2474 no .
H29B H30A 2.2471 no .
H29B H30B 2.7794 no .
H31 H32A 2.8880 no .
H31 H32B 2.3718 no .
H31 H32C 2.4015 no .
H31 H33A 2.3067 no .
H31 H33B 2.8348 no .
H31 H33C 2.3373 no .
H31 H34 2.4864 no .
H32A H33A 3.0235 no .
H32A H33B 2.5652 no .
H32A H35C 2.8866 no .
H32B H33A 2.5650 no .
H32B H33B 3.0233 no .
H32C H34 2.4054 no .
H32C H35A 3.3384 no .
H32C H35C 2.2491 no .
H34 H35A 2.3435 no .
H34 H35B 2.8701 no .
H34 H35C 2.3797 no .
H34 H36A 2.8417 no .
H34 H36B 2.3088 no .
H34 H36C 2.3455 no .
H35A H36A 3.1042 no .
H35A H36B 2.6599 no .
H35B H36A 2.6598 no .
H35B H36B 3.1042 no .
S1 H11A 3.5510 no 2_575
S1 H12B 3.2206 no 2_575
S1 H14C 3.2116 no 2_565
S1 H17C 3.4954 no 2_565
S1 H26 3.0007 no 2_665
S1 H32B 3.5439 no 2_565
S1 H33A 3.0195 no 2_565
S1 H34 3.4643 no 2_665
S1 H36C 3.3302 no 2_665
S2 H12A 3.2211 no 2_675
S2 H14A 2.7967 no 2_665
S2 H31 2.7406 no 2_665
S2 H32B 3.2595 no 2_665
S3 H11A 3.1464 no 2_575
S3 H14B 3.4983 no 2_565
S3 H14C 3.0389 no 2_565
S6 H29A 3.0214 no 2_656
S6 H35B 3.5879 no 2_666
S6 H35C 3.1808 no 2_666
S19 H16 2.7205 no 2_666
S19 H17B 3.1790 no 2_666
S19 H30A 3.3538 no 2_756
S19 H35A 2.6856 no 2_766
S20 H8 2.9715 no 2_666
S20 H13 3.3520 no 2_666
S20 H15C 3.3508 no 2_666
S20 H16 3.5571 no 2_666
S20 H18A 3.0338 no 2_566
S20 H29A 3.4130 no 2_656
S20 H30B 3.0601 no 2_656
S20 H32C 3.4610 no 2_666
S20 H35C 3.2744 no 2_666
P1 H11A 3.4967 no 2_575
P1 H31 3.5458 no 2_665
P19 H16 3.4513 no 2_666
P19 H29A 3.3391 no 2_656
C1 H11A 3.0356 no 2_575
C1 H12A 3.0323 no 2_675
C2 H11A 3.3686 no 2_575
C2 H12A 3.0813 no 2_675
C2 H12B 3.5431 no 2_575
C2 H25 3.1825 no 2_665
C2 H26 3.5297 no 2_665
C3 H12A 3.2968 no 2_675
C3 H18C 3.2296 no 2_575
C3 H25 3.4083 no 2_665
C4 H12A 3.3573 no 2_675
C5 H3 3.5948 no 2_575
C5 H11B 3.0996 no 2_675
C5 H12A 3.2679 no 2_675
C6 H11B 3.2351 no 2_675
C7 H11B 3.2511 no 2_675
C7 H20 3.1541 no 2_666
C8 H11B 3.1629 no 2_675
C8 H20 3.3022 no 2_666
C9 H11B 3.0638 no 2_675
C10 H11A 3.5968 no 2_575
C10 H11B 3.0026 no 2_675
C10 H12A 3.1575 no 2_675
C11 H18B 3.5473 no 2_575
C12 H33A 3.1471 no 1_565
C13 H32B 3.3718 no .
C14 H14B 3.4984 no 2_665
C14 H15A 3.2928 no 2_665
C14 H32B 3.1397 no .
C15 H11B 3.4318 no 2_675
C15 H14B 3.2890 no 2_665
C15 H17A 3.2550 no 1_655
C15 H18B 3.0834 no 1_655
C17 H15B 3.2805 no 1_455
C17 H34 3.2526 no 1_455
C17 H35A 3.4980 no 1_455
C18 H3 2.9657 no 2_575
C18 H15C 3.3007 no 1_455
C18 H30B 3.1958 no 1_465
C19 H29A 3.0442 no 2_656
C19 H30A 3.0354 no 2_756
C20 H7 3.1930 no 2_666
C20 H8 3.5264 no 2_666
C20 H29A 3.3521 no 2_656
C20 H30A 3.0994 no 2_756
C20 H30B 3.5445 no 2_656
C21 H7 3.4161 no 2_666
C21 H30A 3.1526 no 2_756
C21 H33C 3.1954 no 2_656
C22 H30A 3.1964 no 2_756
C23 H29B 2.9651 no 2_756
C23 H30A 3.1420 no 2_756
C24 H29B 3.0833 no 2_756
C25 H2 3.0958 no 2_665
C25 H29B 3.1483 no 2_756
C26 H2 3.2820 no 2_665
C26 H29B 3.1386 no 2_756
C27 H29B 3.0691 no 2_756
C28 H21 3.5276 no 2_656
C28 H29B 3.0196 no 2_756
C28 H30A 3.1549 no 2_756
C29 H33B 3.5536 no 2_656
C30 H18A 3.1582 no 1_645
C30 H20 3.5815 no 2_656
C32 H13 3.2710 no .
C32 H14A 3.4131 no .
C32 H36B 3.3322 no 1_455
C33 H12B 3.1416 no 1_545
C33 H21 2.9646 no 2_656
C33 H36C 3.4575 no 1_455
C34 H17B 3.3272 no 1_655
C35 H17B 3.1662 no 1_655
C35 H35B 3.5032 no 2_766
C35 H36A 3.2417 no 2_766
C35 H36B 3.5926 no 2_766
C36 H29B 3.4919 no 2_756
C36 H32A 3.2655 no 1_655
C36 H33B 3.2384 no 1_655
C36 H35A 3.5781 no 2_766
C36 H35B 3.2256 no 2_766
H2 C25 3.0958 no 2_665
H2 C26 3.2820 no 2_665
H2 H11A 3.5108 no 2_575
H2 H12A 3.5349 no 2_675
H2 H12B 3.1160 no 2_575
H2 H25 2.4337 no 2_665
H2 H26 2.7476 no 2_665
H3 C5 3.5948 no 2_575
H3 C18 2.9657 no 2_575
H3 H18A 3.3829 no 2_575
H3 H18B 2.8287 no 2_575
H3 H18C 2.3166 no 2_575
H3 H25 2.9490 no 2_665
H7 C20 3.1930 no 2_666
H7 C21 3.4161 no 2_666
H7 H20 2.4819 no 2_666
H7 H21 2.9228 no 2_666
H7 H33C 3.3526 no 1_565
H8 S20 2.9715 no 2_666
H8 C20 3.5264 no 2_666
H8 H20 2.7690 no 2_666
H11A S1 3.5510 no 2_575
H11A S3 3.1464 no 2_575
H11A P1 3.4967 no 2_575
H11A C1 3.0356 no 2_575
H11A C2 3.3686 no 2_575
H11A C10 3.5968 no 2_575
H11A H2 3.5108 no 2_575
H11A H15A 3.3549 no 2_675
H11A H15C 3.5614 no 2_675
H11A H18B 3.0779 no 2_575
H11B C5 3.0996 no 2_675
H11B C6 3.2351 no 2_675
H11B C7 3.2511 no 2_675
H11B C8 3.1629 no 2_675
H11B C9 3.0638 no 2_675
H11B C10 3.0026 no 2_675
H11B C15 3.4318 no 2_675
H11B H15A 3.0292 no 2_675
H11B H15C 2.9270 no 2_675
H11B H18B 3.3068 no 2_575
H12A S2 3.2211 no 2_675
H12A C1 3.0323 no 2_675
H12A C2 3.0813 no 2_675
H12A C3 3.2968 no 2_675
H12A C4 3.3573 no 2_675
H12A C5 3.2679 no 2_675
H12A C10 3.1575 no 2_675
H12A H2 3.5349 no 2_675
H12A H33A 3.1528 no 1_565
H12A H33C 3.5343 no 1_565
H12B S1 3.2206 no 2_575
H12B C2 3.5431 no 2_575
H12B C33 3.1416 no 1_565
H12B H2 3.1160 no 2_575
H12B H33A 2.3202 no 1_565
H12B H33C 3.1524 no 1_565
H13 S20 3.3520 no 2_666
H13 C32 3.2710 no .
H13 H32A 3.4907 no .
H13 H32B 2.7042 no .
H13 H32C 3.1314 no .
H14A S2 2.7967 no 2_665
H14A C32 3.4131 no .
H14A H14B 3.1326 no 2_665
H14A H15A 2.8916 no 2_665
H14A H32B 2.5005 no .
H14A H32C 3.5827 no .
H14B S3 3.4983 no 2_565
H14B C14 3.4984 no 2_665
H14B C15 3.2890 no 2_665
H14B H14A 3.1326 no 2_665
H14B H14B 3.0885 no 2_665
H14B H15A 2.8438 no 2_665
H14B H15B 2.8914 no 2_665
H14C S1 3.2116 no 2_565
H14C S3 3.0389 no 2_565
H14C H32B 3.2421 no .
H15A C14 3.2928 no 2_665
H15A H11A 3.3549 no 2_675
H15A H11B 3.0292 no 2_675
H15A H14A 2.8916 no 2_665
H15A H14B 2.8438 no 2_665
H15A H18B 3.3572 no 1_655
H15B C17 3.2805 no 1_655
H15B H14B 2.8914 no 2_665
H15B H17A 2.4233 no 1_655
H15B H17B 3.4109 no 1_655
H15B H18B 2.9863 no 1_655
H15B H32B 3.4768 no .
H15B H32C 3.4153 no .
H15C S20 3.3508 no 2_666
H15C C18 3.3007 no 1_655
H15C H11A 3.5614 no 2_675
H15C H11B 2.9270 no 2_675
H15C H17A 3.3474 no 1_655
H15C H18A 3.3389 no 1_655
H15C H18B 2.4655 no 1_655
H16 S19 2.7205 no 2_666
H16 S20 3.5571 no 2_666
H16 P19 3.4513 no 2_666
H17A C15 3.2550 no 1_455
H17A H15B 2.4233 no 1_455
H17A H15C 3.3474 no 1_455
H17A H34 3.4700 no 1_455
H17B S19 3.1790 no 2_666
H17B C34 3.3272 no 1_455
H17B C35 3.1662 no 1_455
H17B H15B 3.4109 no 1_455
H17B H32C 3.3174 no 1_455
H17B H34 2.6547 no 1_455
H17B H35A 2.5688 no 1_455
H17B H35C 3.2645 no 1_455
H17B H36B 3.5266 no 1_455
H17C S1 3.4954 no 2_565
H17C H32B 3.4152 no .
H17C H34 3.1535 no 1_455
H17C H36B 3.5002 no 1_455
H18A S20 3.0338 no 2_566
H18A C30 3.1582 no 1_465
H18A H3 3.3829 no 2_575
H18A H15C 3.3389 no 1_455
H18A H30A 3.1179 no 1_465
H18A H30B 2.3616 no 1_465
H18B C11 3.5473 no 2_575
H18B C15 3.0834 no 1_455
H18B H3 2.8287 no 2_575
H18B H11A 3.0779 no 2_575
H18B H11B 3.3068 no 2_575
H18B H15A 3.3572 no 1_455
H18B H15B 2.9863 no 1_455
H18B H15C 2.4655 no 1_455
H18C C3 3.2296 no 2_575
H18C H3 2.3166 no 2_575
H18C H25 3.4225 no 1_465
H18C H30A 3.5359 no 1_465
H18C H30B 3.2247 no 1_465
H20 C7 3.1541 no 2_666
H20 C8 3.3022 no 2_666
H20 C30 3.5815 no 2_656
H20 H7 2.4819 no 2_666
H20 H8 2.7690 no 2_666
H20 H29A 3.3987 no 2_656
H20 H30B 3.0187 no 2_656
H21 C28 3.5276 no 2_656
H21 C33 2.9646 no 2_656
H21 H7 2.9228 no 2_666
H21 H25 3.5933 no 2_756
H21 H33A 3.3857 no 2_656
H21 H33B 2.8555 no 2_656
H21 H33C 2.2904 no 2_656
H25 C2 3.1825 no 2_665
H25 C3 3.4083 no 2_665
H25 H2 2.4337 no 2_665
H25 H3 2.9490 no 2_665
H25 H18C 3.4225 no 1_645
H25 H21 3.5933 no 2_756
H26 S1 3.0007 no 2_665
H26 C2 3.5297 no 2_665
H26 H2 2.7476 no 2_665
H29A S6 3.0214 no 2_656
H29A S20 3.4130 no 2_656
H29A P19 3.3391 no 2_656
H29A C19 3.0442 no 2_656
H29A C20 3.3521 no 2_656
H29A H20 3.3987 no 2_656
H29A H33B 3.1015 no 2_656
H29A H36A 3.4066 no 2_756
H29B C23 2.9651 no 2_756
H29B C24 3.0833 no 2_756
H29B C25 3.1483 no 2_756
H29B C26 3.1386 no 2_756
H29B C27 3.0691 no 2_756
H29B C28 3.0196 no 2_756
H29B C36 3.4919 no 2_756
H29B H33B 3.3168 no 2_656
H29B H36A 3.0531 no 2_756
H29B H36C 3.0144 no 2_756
H30A S19 3.3538 no 2_756
H30A C19 3.0354 no 2_756
H30A C20 3.0994 no 2_756
H30A C21 3.1526 no 2_756
H30A C22 3.1964 no 2_756
H30A C23 3.1420 no 2_756
H30A C28 3.1549 no 2_756
H30A H18A 3.1179 no 1_645
H30A H18C 3.5359 no 1_645
H30B S20 3.0601 no 2_656
H30B C18 3.1958 no 1_645
H30B C20 3.5445 no 2_656
H30B H18A 2.3616 no 1_645
H30B H18C 3.2247 no 1_645
H30B H20 3.0187 no 2_656
H31 S2 2.7406 no 2_665
H31 P1 3.5458 no 2_665
H32A C36 3.2655 no 1_455
H32A H13 3.4907 no .
H32A H36B 2.4474 no 1_455
H32A H36C 3.3161 no 1_455
H32B S1 3.5439 no 2_565
H32B S2 3.2595 no 2_665
H32B C13 3.3718 no .
H32B C14 3.1397 no .
H32B H13 2.7042 no .
H32B H14A 2.5005 no .
H32B H14C 3.2421 no .
H32B H15B 3.4768 no .
H32B H17C 3.4152 no .
H32B H36B 3.4839 no 1_455
H32C S20 3.4610 no 2_666
H32C H13 3.1314 no .
H32C H14A 3.5827 no .
H32C H15B 3.4153 no .
H32C H17B 3.3174 no 1_655
H33A S1 3.0195 no 2_565
H33A C12 3.1471 no 1_545
H33A H12A 3.1528 no 1_545
H33A H12B 2.3202 no 1_545
H33A H21 3.3857 no 2_656
H33A H36C 3.4819 no 1_455
H33B C29 3.5536 no 2_656
H33B C36 3.2384 no 1_455
H33B H21 2.8555 no 2_656
H33B H29A 3.1015 no 2_656
H33B H29B 3.3168 no 2_656
H33B H36A 3.4954 no 1_455
H33B H36B 3.1274 no 1_455
H33B H36C 2.6267 no 1_455
H33C C21 3.1954 no 2_656
H33C H7 3.3526 no 1_545
H33C H12A 3.5343 no 1_545
H33C H12B 3.1524 no 1_545
H33C H21 2.2904 no 2_656
H34 S1 3.4643 no 2_665
H34 C17 3.2526 no 1_655
H34 H17A 3.4700 no 1_655
H34 H17B 2.6547 no 1_655
H34 H17C 3.1535 no 1_655
H35A S19 2.6856 no 2_766
H35A C17 3.4980 no 1_655
H35A C36 3.5781 no 2_766
H35A H17B 2.5688 no 1_655
H35A H35B 3.1263 no 2_766
H35A H36A 2.8000 no 2_766
H35A H36B 3.5776 no 2_766
H35B S6 3.5879 no 2_666
H35B C35 3.5032 no 2_766
H35B C36 3.2256 no 2_766
H35B H35A 3.1263 no 2_766
H35B H35B 3.1521 no 2_766
H35B H36A 2.8288 no 2_766
H35B H36B 2.7999 no 2_766
H35C S6 3.1808 no 2_666
H35C S20 3.2744 no 2_666
H35C H17B 3.2645 no 1_655
H36A C35 3.2417 no 2_766
H36A H29A 3.4066 no 2_756
H36A H29B 3.0531 no 2_756
H36A H33B 3.4954 no 1_655
H36A H35A 2.8000 no 2_766
H36A H35B 2.8288 no 2_766
H36B C32 3.3322 no 1_655
H36B C35 3.5926 no 2_766
H36B H17B 3.5266 no 1_655
H36B H17C 3.5002 no 1_655
H36B H32A 2.4474 no 1_655
H36B H32B 3.4839 no 1_655
H36B H33B 3.1274 no 1_655
H36B H35A 3.5776 no 2_766
H36B H35B 2.7999 no 2_766
H36C S1 3.3302 no 2_665
H36C C33 3.4575 no 1_655
H36C H29B 3.0144 no 2_756
H36C H32A 3.3161 no 1_655
H36C H33A 3.4819 no 1_655
H36C H33B 2.6267 no 1_655

loop_
_geom_torsion_atom_site_label_1
_geom_torsion_atom_site_label_2
_geom_torsion_atom_site_label_3
_geom_torsion_atom_site_label_4
_geom_torsion
_geom_torsion_publ_flag
P1 S3 P9 C9 41.17(13) no
P1 S3 P9 C13 -86.35(13) no
P1 S3 P9 C16 156.08(10) no
P9 S3 P1 S1 -173.26(10) no
P9 S3 P1 S2 57.03(13) no
P9 S3 P1 C1 -58.37(12) no
P19 S6 P27 C27 40.07(13) no
P19 S6 P27 C31 156.65(10) no
P19 S6 P27 C34 -89.35(12) no
P27 S6 P19 S19 56.27(12) no
P27 S6 P19 S20 -173.74(9) no
P27 S6 P19 C19 -54.90(12) no
S1 P1 C1 C2 -33.2(5) no
S1 P1 C1 C10 160.4(4) no
S2 P1 C1 C2 102.9(5) no
S2 P1 C1 C10 -63.5(5) no
S3 P1 C1 C2 -141.5(4) no
S3 P1 C1 C10 52.1(5) no
S3 P9 C9 C8 163.1(4) no
S3 P9 C9 C10 -8.0(6) no
S3 P9 C13 C14 -15.7(5) no
S3 P9 C13 C15 113.8(4) no
S3 P9 C16 C17 61.8(4) no
S3 P9 C16 C18 -66.4(4) no
C9 P9 C13 C14 -141.4(4) no
C9 P9 C13 C15 -11.9(6) no
C13 P9 C9 C8 -67.7(6) no
C13 P9 C9 C10 121.3(5) no
C9 P9 C16 C17 177.5(4) no
C9 P9 C16 C18 49.3(5) no
C16 P9 C9 C8 50.2(5) no
C16 P9 C9 C10 -120.9(5) no
C13 P9 C16 C17 -61.3(5) no
C13 P9 C16 C18 170.4(4) no
C16 P9 C13 C14 100.4(5) no
C16 P9 C13 C15 -130.1(5) no
S6 P19 C19 C20 -138.3(4) no
S6 P19 C19 C28 48.1(5) no
S19 P19 C19 C20 106.7(4) no
S19 P19 C19 C28 -66.8(5) no
S20 P19 C19 C20 -29.2(5) no
S20 P19 C19 C28 157.2(4) no
S6 P27 C27 C26 162.1(4) no
S6 P27 C27 C28 -6.9(6) no
S6 P27 C31 C32 58.8(4) no
S6 P27 C31 C33 -66.9(4) no
S6 P27 C34 C35 -13.6(6) no
S6 P27 C34 C36 116.5(4) no
C27 P27 C31 C32 177.6(4) no
C27 P27 C31 C33 51.9(5) no
C31 P27 C27 C26 48.3(5) no
C31 P27 C27 C28 -120.7(5) no
C27 P27 C34 C35 -143.0(4) no
C27 P27 C34 C36 -12.9(6) no
C34 P27 C27 C26 -66.5(6) no
C34 P27 C27 C28 124.5(5) no
C31 P27 C34 C35 100.0(5) no
C31 P27 C34 C36 -129.9(5) no
C34 P27 C31 C32 -63.0(5) no
C34 P27 C31 C33 171.3(4) no
P1 C1 C2 C3 -166.9(5) no
P1 C1 C10 C5 165.4(4) no
P1 C1 C10 C9 -16.8(10) no
C2 C1 C10 C5 -1.0(9) no
C2 C1 C10 C9 176.8(6) no
C10 C1 C2 C3 0.2(10) no
C1 C2 C3 C4 1.6(11) no
C2 C3 C4 C5 -2.3(10) no
C2 C3 C4 C11 173.8(7) no
C3 C4 C5 C6 179.2(6) no
C3 C4 C5 C10 1.5(11) no
C3 C4 C11 C12 -179.8(8) no
C5 C4 C11 C12 -3.4(8) no
C11 C4 C5 C6 2.3(8) no
C11 C4 C5 C10 -175.3(6) no
C4 C5 C6 C7 -179.9(6) no
C4 C5 C6 C12 -0.1(8) no
C4 C5 C10 C1 0.2(10) no
C4 C5 C10 C9 -178.0(6) no
C6 C5 C10 C1 -177.1(6) no
C6 C5 C10 C9 4.7(10) no
C10 C5 C6 C7 -2.3(11) no
C10 C5 C6 C12 177.6(6) no
C5 C6 C7 C8 -0.7(11) no
C5 C6 C12 C11 -2.0(8) no
C7 C6 C12 C11 177.8(8) no
C12 C6 C7 C8 179.6(7) no
C6 C7 C8 C9 0.7(11) no
C7 C8 C9 P9 -169.6(6) no
C7 C8 C9 C10 2.0(10) no
P9 C9 C10 C1 -11.8(10) no
P9 C9 C10 C5 166.0(5) no
C8 C9 C10 C1 177.7(6) no
C8 C9 C10 C5 -4.5(9) no
C4 C11 C12 C6 3.2(8) no
P19 C19 C20 C21 -166.2(5) no
P19 C19 C28 C23 164.5(4) no
P19 C19 C28 C27 -9.7(10) no
C20 C19 C28 C23 -8.9(9) no
C20 C19 C28 C27 177.0(6) no
C28 C19 C20 C21 7.7(10) no
C19 C20 C21 C22 -3.2(11) no
C20 C21 C22 C23 0.2(10) no
C20 C21 C22 C29 177.0(7) no
C21 C22 C23 C24 179.5(6) no
C21 C22 C23 C28 -1.9(10) no
C21 C22 C29 C30 179.7(8) no
C23 C22 C29 C30 -3.3(7) no
C29 C22 C23 C24 1.9(8) no
C29 C22 C23 C28 -179.5(6) no
C22 C23 C24 C25 179.8(5) no
C22 C23 C24 C30 0.4(8) no
C22 C23 C28 C19 6.2(10) no
C22 C23 C28 C27 -178.6(6) no
C24 C23 C28 C19 -175.4(6) no
C24 C23 C28 C27 -0.3(9) no
C28 C23 C24 C25 1.3(10) no
C28 C23 C24 C30 -178.1(6) no
C23 C24 C25 C26 -3.0(10) no
C23 C24 C30 C29 -2.5(7) no
C25 C24 C30 C29 178.2(7) no
C30 C24 C25 C26 176.2(6) no
C24 C25 C26 C27 4.2(11) no
C25 C26 C27 P27 -172.5(6) no
C25 C26 C27 C28 -3.3(11) no
P27 C27 C28 C19 -16.1(10) no
P27 C27 C28 C23 169.6(4) no
C26 C27 C28 C19 175.5(6) no
C26 C27 C28 C23 1.2(9) no
C22 C29 C30 C24 3.5(7) no
